data_2222232
loop_
_publ_author_name
'Fun, Hoong-Kun'
'Jebas, Samuel Robinson'
'Padaki, Mahesh'
'Hegde, Chitrakar'
'Isloor, Arun M'

_publ_section_title
;
 Ethyl 2-[(2,6-dimethylphenyl)hydrazono]-3-oxobutanoate
;
_journal_coeditor_code BI2373
_journal_issue 7
_journal_name_full 'Acta Crystallographica Section E'
_journal_page_first o1541
_journal_page_last o1542
_journal_paper_doi 10.1107/S160053680902131X
_journal_volume 65
_journal_year 2009
_chemical_formula_iupac 'C14 H18 N2 O3'
_chemical_formula_moiety 'C14 H18 N2 O3'
_chemical_formula_sum 'C14 H18 N2 O3'
_chemical_formula_weight 262.30
_chemical_name_systematic
;
Ethyl 2-[(2,6-dimethylphenyl)hydrazono]-3-oxobutanoate
;
_space_group_IT_number 14
_symmetry_cell_setting monoclinic
_symmetry_space_group_name_Hall '-P 2ybc'
_symmetry_space_group_name_H-M 'P 1 21/c 1'
_atom_sites_solution_hydrogens geom
_atom_sites_solution_primary direct
_atom_sites_solution_secondary difmap
_audit_creation_method SHELXL-97
_cell_angle_alpha 90.00
_cell_angle_beta 90.9210(10)
_cell_angle_gamma 90.00
_cell_formula_units_Z 8
_cell_length_a 6.80720(10)
_cell_length_b 17.4339(2)
_cell_length_c 22.9238(3)
_cell_measurement_reflns_used 9924
_cell_measurement_temperature 100.00(10)
_cell_measurement_theta_max 33.09
_cell_measurement_theta_min 2.91
_cell_volume 2720.15(6)
_computing_cell_refinement 'SAINT (Bruker, 2005)'
_computing_data_collection 'APEX2 (Bruker, 2005)'
_computing_data_reduction 'SAINT (Bruker, 2005)'
_computing_molecular_graphics 'SHELXTL (Sheldrick, 2008)'
_computing_publication_material
;
SHELXTL (Sheldrick, 2008) and PLATON (Spek, 2009)
;
_computing_structure_refinement 'SHELXTL (Sheldrick, 2008)'
_computing_structure_solution 'SHELXTL (Sheldrick, 2008)'
_diffrn_ambient_temperature 100.00(10)
_diffrn_measured_fraction_theta_full 0.992
_diffrn_measured_fraction_theta_max 0.992
_diffrn_measurement_device_type 'Bruker SMART APEXII CCD'
_diffrn_measurement_method '\f and \w'
_diffrn_radiation_monochromator graphite
_diffrn_radiation_source 'fine-focus sealed tube'
_diffrn_radiation_type MoK\a
_diffrn_radiation_wavelength 0.71073
_diffrn_reflns_av_R_equivalents 0.0371
_diffrn_reflns_av_sigmaI/netI 0.0312
_diffrn_reflns_limit_h_max 8
_diffrn_reflns_limit_h_min -8
_diffrn_reflns_limit_k_max 22
_diffrn_reflns_limit_k_min -22
_diffrn_reflns_limit_l_max 29
_diffrn_reflns_limit_l_min -29
_diffrn_reflns_number 38064
_diffrn_reflns_theta_full 27.50
_diffrn_reflns_theta_max 27.50
_diffrn_reflns_theta_min 2.13
_diffrn_standards_number 0
_exptl_absorpt_coefficient_mu 0.091
_exptl_absorpt_correction_T_max 0.9912
_exptl_absorpt_correction_T_min 0.9617
_exptl_absorpt_correction_type multi-scan
_exptl_absorpt_process_details '(SADABS; Bruker, 2005)'
_exptl_crystal_colour yellow
_exptl_crystal_density_diffrn 1.281
_exptl_crystal_density_method 'not measured'
_exptl_crystal_description plate
_exptl_crystal_F_000 1120
_exptl_crystal_size_max 0.43
_exptl_crystal_size_mid 0.22
_exptl_crystal_size_min 0.10
_refine_diff_density_max 0.291
_refine_diff_density_min -0.272
_refine_ls_extinction_method none
_refine_ls_goodness_of_fit_ref 1.029
_refine_ls_hydrogen_treatment mixed
_refine_ls_matrix_type full
_refine_ls_number_parameters 359
_refine_ls_number_reflns 6206
_refine_ls_number_restraints 0
_refine_ls_restrained_S_all 1.029
_refine_ls_R_factor_all 0.0611
_refine_ls_R_factor_gt 0.0434
_refine_ls_shift/su_max_lt 0.001
_refine_ls_shift/su_mean 0.000
_refine_ls_structure_factor_coef Fsqd
_refine_ls_weighting_details 'calc w=1/[\s^2^(Fo^2^)+(0.0474P)^2^+1.0468P] where P=(Fo^2^+2Fc^2^)/3'
_refine_ls_weighting_scheme calc
_refine_ls_wR_factor_gt 0.0994
_refine_ls_wR_factor_ref 0.1096
_reflns_number_gt 4862
_reflns_number_total 6206
_reflns_threshold_expression I>2\s(I)
_cod_data_source_file bi2373.cif
_cod_data_source_block I
_cod_original_sg_symbol_H-M 'P 21/c'
_cod_database_code 2222232
_cod_database_fobs_code 2222232

loop_
_symmetry_equiv_pos_as_xyz
'x, y, z'
'-x, y+1/2, -z+1/2'
'-x, -y, -z'
'x, -y-1/2, z-1/2'

loop_
_atom_site_type_symbol
_atom_site_label
_atom_site_fract_x
_atom_site_fract_y
_atom_site_fract_z
_atom_site_U_iso_or_equiv
_atom_site_adp_type
_atom_site_calc_flag
_atom_site_refinement_flags
_atom_site_occupancy
_atom_site_disorder_assembly
_atom_site_disorder_group
O O1A 0.40917(16) 0.60365(5) 0.14873(4) 0.0254(2) Uani d . 1 . .
O O2A 0.40976(16) 0.67847(5) -0.02578(4) 0.0247(2) Uani d . 1 . .
O O3A 0.40376(15) 0.79917(5) 0.00793(4) 0.0184(2) Uani d . 1 . .
N N1A 0.40541(17) 0.74634(6) 0.17034(4) 0.0154(2) Uani d . 1 . .
N N2A 0.40625(16) 0.75908(6) 0.11429(4) 0.0148(2) Uani d . 1 . .
C C1A 0.4144(2) 0.77921(8) 0.27072(5) 0.0181(3) Uani d . 1 . .
C C2A 0.4216(2) 0.83300(8) 0.31550(6) 0.0225(3) Uani d . 1 . .
H H2AA 0.4252 0.8166 0.3541 0.027 Uiso calc R 1 . .
C C3A 0.4235(2) 0.91073(8) 0.30312(6) 0.0236(3) Uani d . 1 . .
H H3AA 0.4306 0.9463 0.3333 0.028 Uiso calc R 1 . .
C C4A 0.4149(2) 0.93537(8) 0.24572(6) 0.0200(3) Uani d . 1 . .
H H4AA 0.4145 0.9878 0.2381 0.024 Uiso calc R 1 . .
C C5A 0.40668(19) 0.88417(8) 0.19881(5) 0.0160(3) Uani d . 1 . .
C C6A 0.40846(19) 0.80554(8) 0.21245(5) 0.0154(3) Uani d . 1 . .
C C7A 0.4061(2) 0.70016(7) 0.07753(5) 0.0150(3) Uani d . 1 . .
C C8A 0.4068(2) 0.61935(8) 0.09568(6) 0.0182(3) Uani d . 1 . .
C C9A 0.4072(2) 0.55506(8) 0.05250(6) 0.0255(3) Uani d . 1 . .
H H9AA 0.4085 0.5069 0.0729 0.038 Uiso calc R 1 . .
H H9AB 0.5218 0.5588 0.0288 0.038 Uiso calc R 1 . .
H H9AC 0.2915 0.5582 0.0281 0.038 Uiso calc R 1 . .
C C10A 0.4071(2) 0.72277(8) 0.01496(5) 0.0155(3) Uani d . 1 . .
C C11A 0.4007(2) 0.82543(8) -0.05216(5) 0.0175(3) Uani d . 1 . .
H H11A 0.2858 0.8056 -0.0727 0.021 Uiso calc R 1 . .
H H11B 0.5172 0.8080 -0.0721 0.021 Uiso calc R 1 . .
C C12A 0.3949(2) 0.91184(8) -0.05037(6) 0.0216(3) Uani d . 1 . .
H H12A 0.3835 0.9315 -0.0894 0.032 Uiso calc R 1 . .
H H12B 0.5136 0.9308 -0.0323 0.032 Uiso calc R 1 . .
H H12C 0.2840 0.9283 -0.0282 0.032 Uiso calc R 1 . .
C C13A 0.4136(2) 0.69449(8) 0.28431(6) 0.0241(3) Uani d . 1 . .
H H13A 0.4161 0.6872 0.3258 0.036 Uiso calc R 1 . .
H H13B 0.5272 0.6708 0.2678 0.036 Uiso calc R 1 . .
H H13C 0.2969 0.6715 0.2680 0.036 Uiso calc R 1 . .
C C14A 0.3951(2) 0.91598(8) 0.13753(6) 0.0201(3) Uani d . 1 . .
H H14A 0.3896 0.9710 0.1391 0.030 Uiso calc R 1 . .
H H14B 0.2792 0.8968 0.1181 0.030 Uiso calc R 1 . .
H H14C 0.5092 0.9004 0.1165 0.030 Uiso calc R 1 . .
O O1B 0.09517(17) 0.08911(5) 0.43092(4) 0.0262(2) Uani d . 1 . .
O O2B 0.09218(17) 0.21913(6) 0.27668(4) 0.0263(2) Uani d . 1 . .
O O3B 0.08746(15) 0.32485(5) 0.33244(4) 0.0189(2) Uani d . 1 . .
N N1B 0.09558(17) 0.22067(7) 0.47965(4) 0.0153(2) Uani d . 1 . .
N N2B 0.09259(16) 0.25040(6) 0.42748(4) 0.0147(2) Uani d . 1 . .
C C1B 0.0930(2) 0.22404(8) 0.58338(5) 0.0179(3) Uani d . 1 . .
C C2B 0.0920(2) 0.26448(8) 0.63570(6) 0.0209(3) Uani d . 1 . .
H H2BA 0.0895 0.2377 0.6708 0.025 Uiso calc R 1 . .
C C3B 0.0948(2) 0.34375(8) 0.63647(6) 0.0214(3) Uani d . 1 . .
H H3BA 0.0938 0.3700 0.6718 0.026 Uiso calc R 1 . .
C C4B 0.0992(2) 0.38391(8) 0.58425(6) 0.0180(3) Uani d . 1 . .
H H4BA 0.1014 0.4372 0.5853 0.022 Uiso calc R 1 . .
C C5B 0.10050(19) 0.34683(7) 0.53016(5) 0.0151(3) Uani d . 1 . .
C C6B 0.09607(19) 0.26601(7) 0.53072(5) 0.0144(3) Uani d . 1 . .
C C7B 0.0909(2) 0.20567(7) 0.38054(5) 0.0153(3) Uani d . 1 . .
C C8B 0.0895(2) 0.12139(8) 0.38275(6) 0.0183(3) Uani d . 1 . .
C C9B 0.0792(2) 0.07339(8) 0.32851(6) 0.0256(3) Uani d . 1 . .
H H9BA 0.0734 0.0201 0.3390 0.038 Uiso calc R 1 . .
H H9BB 0.1938 0.0825 0.3056 0.038 Uiso calc R 1 . .
H H9BC -0.0362 0.0868 0.3062 0.038 Uiso calc R 1 . .
C C10B 0.0897(2) 0.24863(8) 0.32454(5) 0.0166(3) Uani d . 1 . .
C C11B 0.0923(2) 0.37110(8) 0.27969(5) 0.0186(3) Uani d . 1 . .
H H11C -0.0236 0.3615 0.2556 0.022 Uiso calc R 1 . .
H H11D 0.2077 0.3589 0.2573 0.022 Uiso calc R 1 . .
C C12B 0.0979(2) 0.45359(8) 0.29895(6) 0.0229(3) Uani d . 1 . .
H H12D 0.1118 0.4862 0.2655 0.034 Uiso calc R 1 . .
H H12E 0.2073 0.4613 0.3252 0.034 Uiso calc R 1 . .
H H12F -0.0219 0.4660 0.3184 0.034 Uiso calc R 1 . .
C C13B 0.0906(2) 0.13761(8) 0.58360(6) 0.0260(3) Uani d . 1 . .
H H13D 0.0922 0.1194 0.6231 0.039 Uiso calc R 1 . .
H H13E 0.2042 0.1187 0.5639 0.039 Uiso calc R 1 . .
H H13F -0.0261 0.1197 0.5639 0.039 Uiso calc R 1 . .
C C14B 0.1078(2) 0.39513(8) 0.47569(6) 0.0192(3) Uani d . 1 . .
H H14D 0.1133 0.4484 0.4862 0.029 Uiso calc R 1 . .
H H14E -0.0076 0.3858 0.4522 0.029 Uiso calc R 1 . .
H H14F 0.2225 0.3820 0.4540 0.029 Uiso calc R 1 . .
H H1NA 0.403(3) 0.6967(11) 0.1816(7) 0.037(5) Uiso d . 1 . .
H H1NB 0.099(3) 0.1685(12) 0.4821(8) 0.048(6) Uiso d . 1 . .

loop_
_atom_site_aniso_label
_atom_site_aniso_U_11
_atom_site_aniso_U_22
_atom_site_aniso_U_33
_atom_site_aniso_U_12
_atom_site_aniso_U_13
_atom_site_aniso_U_23
O1A 0.0396(7) 0.0191(5) 0.0174(5) -0.0012(5) 0.0000(4) 0.0023(4)
O2A 0.0393(7) 0.0208(5) 0.0139(4) -0.0009(5) 0.0021(4) -0.0042(4)
O3A 0.0259(6) 0.0170(5) 0.0122(4) -0.0002(4) 0.0006(4) 0.0001(3)
N1A 0.0180(6) 0.0166(6) 0.0115(5) -0.0003(5) 0.0002(4) -0.0003(4)
N2A 0.0126(6) 0.0198(6) 0.0121(5) 0.0001(5) 0.0002(4) -0.0003(4)
C1A 0.0149(7) 0.0250(7) 0.0143(6) 0.0015(6) -0.0001(5) -0.0010(5)
C2A 0.0222(8) 0.0326(8) 0.0127(6) 0.0034(6) -0.0010(5) -0.0031(5)
C3A 0.0222(8) 0.0296(8) 0.0188(6) 0.0041(6) -0.0022(6) -0.0113(6)
C4A 0.0163(7) 0.0193(7) 0.0243(7) 0.0013(6) 0.0000(6) -0.0045(5)
C5A 0.0106(7) 0.0213(7) 0.0161(6) 0.0003(5) 0.0007(5) -0.0018(5)
C6A 0.0111(7) 0.0212(6) 0.0138(6) 0.0004(5) 0.0000(5) -0.0032(5)
C7A 0.0146(7) 0.0171(6) 0.0134(6) 0.0001(5) 0.0004(5) -0.0015(5)
C8A 0.0182(7) 0.0181(7) 0.0182(6) -0.0001(6) 0.0002(5) -0.0009(5)
C9A 0.0394(10) 0.0153(7) 0.0217(7) -0.0014(6) -0.0017(6) -0.0020(5)
C10A 0.0134(7) 0.0180(6) 0.0150(6) -0.0003(5) 0.0004(5) -0.0015(5)
C11A 0.0177(7) 0.0232(7) 0.0114(6) -0.0008(6) -0.0001(5) 0.0015(5)
C12A 0.0207(8) 0.0214(7) 0.0227(7) -0.0001(6) 0.0000(6) 0.0042(5)
C13A 0.0314(9) 0.0275(8) 0.0133(6) 0.0002(7) -0.0006(6) 0.0023(5)
C14A 0.0229(8) 0.0184(7) 0.0192(6) -0.0008(6) 0.0017(6) 0.0004(5)
O1B 0.0401(7) 0.0182(5) 0.0203(5) 0.0010(5) -0.0003(5) 0.0004(4)
O2B 0.0405(7) 0.0268(5) 0.0115(4) 0.0002(5) 0.0009(4) -0.0036(4)
O3B 0.0263(6) 0.0182(5) 0.0123(4) 0.0005(4) 0.0009(4) 0.0017(3)
N1B 0.0182(6) 0.0150(5) 0.0128(5) 0.0010(5) 0.0004(4) 0.0006(4)
N2B 0.0137(6) 0.0188(5) 0.0115(5) 0.0001(5) 0.0001(4) 0.0007(4)
C1B 0.0168(7) 0.0214(7) 0.0154(6) 0.0011(6) -0.0002(5) 0.0023(5)
C2B 0.0219(8) 0.0293(8) 0.0115(6) 0.0015(6) -0.0003(5) 0.0024(5)
C3B 0.0203(8) 0.0308(8) 0.0130(6) 0.0021(6) -0.0006(5) -0.0061(5)
C4B 0.0152(7) 0.0190(7) 0.0198(6) 0.0013(5) -0.0008(5) -0.0043(5)
C5B 0.0118(7) 0.0183(6) 0.0151(6) 0.0011(5) -0.0004(5) -0.0001(5)
C6B 0.0124(7) 0.0184(6) 0.0122(6) 0.0008(5) -0.0001(5) -0.0011(5)
C7B 0.0138(7) 0.0182(6) 0.0139(6) 0.0011(5) 0.0004(5) -0.0012(5)
C8B 0.0175(7) 0.0194(7) 0.0181(6) 0.0011(6) 0.0006(5) -0.0026(5)
C9B 0.0348(9) 0.0198(7) 0.0220(7) 0.0030(6) -0.0005(6) -0.0069(6)
C10B 0.0142(7) 0.0209(7) 0.0148(6) 0.0007(5) -0.0001(5) -0.0006(5)
C11B 0.0170(7) 0.0257(7) 0.0132(6) 0.0003(6) -0.0002(5) 0.0056(5)
C12B 0.0212(8) 0.0237(7) 0.0238(7) 0.0006(6) -0.0011(6) 0.0060(5)
C13B 0.0384(10) 0.0216(7) 0.0179(6) 0.0014(7) 0.0005(6) 0.0058(5)
C14B 0.0238(8) 0.0160(6) 0.0179(6) 0.0005(6) 0.0007(5) 0.0002(5)

loop_
_atom_type_symbol
_atom_type_description
_atom_type_scat_dispersion_real
_atom_type_scat_dispersion_imag
_atom_type_scat_source
C C 0.0033 0.0016 'International Tables Vol C Tables 4.2.6.8 and 6.1.1.4'
H H 0.0000 0.0000 'International Tables Vol C Tables 4.2.6.8 and 6.1.1.4'
N N 0.0061 0.0033 'International Tables Vol C Tables 4.2.6.8 and 6.1.1.4'
O O 0.0106 0.0060 'International Tables Vol C Tables 4.2.6.8 and 6.1.1.4'

loop_
_geom_angle_atom_site_label_1
_geom_angle_atom_site_label_2
_geom_angle_atom_site_label_3
_geom_angle_site_symmetry_1
_geom_angle_site_symmetry_3
_geom_angle
_geom_angle_publ_flag
C10A O3A C11A . . 115.28(9) ?
N2A N1A C6A . . 123.25(11) ?
N2A N1A H1NA . . 116.5(11) ?
C6A N1A H1NA . . 120.3(11) ?
N1A N2A C7A . . 119.54(11) ?
C2A C1A C6A . . 118.63(13) ?
C2A C1A C13A . . 120.51(12) ?
C6A C1A C13A . . 120.86(12) ?
C3A C2A C1A . . 120.60(13) ?
C3A C2A H2AA . . 119.7 ?
C1A C2A H2AA . . 119.7 ?
C4A C3A C2A . . 119.87(12) ?
C4A C3A H3AA . . 120.1 ?
C2A C3A H3AA . . 120.1 ?
C3A C4A C5A . . 122.25(13) ?
C3A C4A H4AA . . 118.9 ?
C5A C4A H4AA . . 118.9 ?
C4A C5A C6A . . 116.83(12) ?
C4A C5A C14A . . 118.80(12) ?
C6A C5A C14A . . 124.37(11) ?
C5A C6A C1A . . 121.81(11) ?
C5A C6A N1A . . 124.07(11) ?
C1A C6A N1A . . 114.11(12) ?
N2A C7A C8A . . 124.19(11) ?
N2A C7A C10A . . 113.99(11) ?
C8A C7A C10A . . 121.82(11) ?
O1A C8A C7A . . 119.14(11) ?
O1A C8A C9A . . 118.76(12) ?
C7A C8A C9A . . 122.09(11) ?
C8A C9A H9AA . . 109.5 ?
C8A C9A H9AB . . 109.5 ?
H9AA C9A H9AB . . 109.5 ?
C8A C9A H9AC . . 109.5 ?
H9AA C9A H9AC . . 109.5 ?
H9AB C9A H9AC . . 109.5 ?
O2A C10A O3A . . 122.70(11) ?
O2A C10A C7A . . 125.05(12) ?
O3A C10A C7A . . 112.25(10) ?
O3A C11A C12A . . 106.82(10) ?
O3A C11A H11A . . 110.4 ?
C12A C11A H11A . . 110.4 ?
O3A C11A H11B . . 110.4 ?
C12A C11A H11B . . 110.4 ?
H11A C11A H11B . . 108.6 ?
C11A C12A H12A . . 109.5 ?
C11A C12A H12B . . 109.5 ?
H12A C12A H12B . . 109.5 ?
C11A C12A H12C . . 109.5 ?
H12A C12A H12C . . 109.5 ?
H12B C12A H12C . . 109.5 ?
C1A C13A H13A . . 109.5 ?
C1A C13A H13B . . 109.5 ?
H13A C13A H13B . . 109.5 ?
C1A C13A H13C . . 109.5 ?
H13A C13A H13C . . 109.5 ?
H13B C13A H13C . . 109.5 ?
C5A C14A H14A . . 109.5 ?
C5A C14A H14B . . 109.5 ?
H14A C14A H14B . . 109.5 ?
C5A C14A H14C . . 109.5 ?
H14A C14A H14C . . 109.5 ?
H14B C14A H14C . . 109.5 ?
C10B O3B C11B . . 115.88(10) ?
N2B N1B C6B . . 122.54(11) ?
N2B N1B H1NB . . 116.9(12) ?
C6B N1B H1NB . . 120.5(12) ?
N1B N2B C7B . . 120.63(11) ?
C2B C1B C6B . . 118.34(12) ?
C2B C1B C13B . . 120.25(12) ?
C6B C1B C13B . . 121.42(12) ?
C3B C2B C1B . . 121.15(12) ?
C3B C2B H2BA . . 119.4 ?
C1B C2B H2BA . . 119.4 ?
C2B C3B C4B . . 119.61(12) ?
C2B C3B H3BA . . 120.2 ?
C4B C3B H3BA . . 120.2 ?
C3B C4B C5B . . 122.15(12) ?
C3B C4B H4BA . . 118.9 ?
C5B C4B H4BA . . 118.9 ?
C4B C5B C6B . . 116.98(11) ?
C4B C5B C14B . . 118.48(11) ?
C6B C5B C14B . . 124.54(11) ?
C5B C6B C1B . . 121.76(11) ?
C5B C6B N1B . . 123.48(11) ?
C1B C6B N1B . . 114.76(11) ?
N2B C7B C8B . . 123.97(11) ?
N2B C7B C10B . . 113.80(11) ?
C8B C7B C10B . . 122.23(11) ?
O1B C8B C7B . . 118.96(11) ?
O1B C8B C9B . . 119.06(12) ?
C7B C8B C9B . . 121.98(12) ?
C8B C9B H9BA . . 109.5 ?
C8B C9B H9BB . . 109.5 ?
H9BA C9B H9BB . . 109.5 ?
C8B C9B H9BC . . 109.5 ?
H9BA C9B H9BC . . 109.5 ?
H9BB C9B H9BC . . 109.5 ?
O2B C10B O3B . . 122.89(12) ?
O2B C10B C7B . . 124.62(12) ?
O3B C10B C7B . . 112.48(10) ?
O3B C11B C12B . . 106.66(10) ?
O3B C11B H11C . . 110.4 ?
C12B C11B H11C . . 110.4 ?
O3B C11B H11D . . 110.4 ?
C12B C11B H11D . . 110.4 ?
H11C C11B H11D . . 108.6 ?
C11B C12B H12D . . 109.5 ?
C11B C12B H12E . . 109.5 ?
H12D C12B H12E . . 109.5 ?
C11B C12B H12F . . 109.5 ?
H12D C12B H12F . . 109.5 ?
H12E C12B H12F . . 109.5 ?
C1B C13B H13D . . 109.5 ?
C1B C13B H13E . . 109.5 ?
H13D C13B H13E . . 109.5 ?
C1B C13B H13F . . 109.5 ?
H13D C13B H13F . . 109.5 ?
H13E C13B H13F . . 109.5 ?
C5B C14B H14D . . 109.5 ?
C5B C14B H14E . . 109.5 ?
H14D C14B H14E . . 109.5 ?
C5B C14B H14F . . 109.5 ?
H14D C14B H14F . . 109.5 ?
H14E C14B H14F . . 109.5 ?

loop_
_geom_bond_atom_site_label_1
_geom_bond_atom_site_label_2
_geom_bond_site_symmetry_2
_geom_bond_distance
_geom_bond_publ_flag
O1A C8A . 1.2463(15) ?
O2A C10A . 1.2123(15) ?
O3A C10A . 1.3419(16) ?
O3A C11A . 1.4514(14) ?
N1A N2A . 1.3040(14) ?
N1A C6A . 1.4132(16) ?
N1A H1NA . 0.904(18) ?
N2A C7A . 1.3287(16) ?
C1A C2A . 1.3905(18) ?
C1A C6A . 1.4126(17) ?
C1A C13A . 1.5095(19) ?
C2A C3A . 1.385(2) ?
C2A H2AA . 0.930 ?
C3A C4A . 1.3845(19) ?
C3A H3AA . 0.930 ?
C4A C5A . 1.3979(18) ?
C4A H4AA . 0.930 ?
C5A C6A . 1.4060(18) ?
C5A C14A . 1.5112(17) ?
C7A C8A . 1.4690(18) ?
C7A C10A . 1.4876(17) ?
C8A C9A . 1.4953(18) ?
C9A H9AA . 0.960 ?
C9A H9AB . 0.960 ?
C9A H9AC . 0.960 ?
C11A C12A . 1.5075(18) ?
C11A H11A . 0.970 ?
C11A H11B . 0.970 ?
C12A H12A . 0.960 ?
C12A H12B . 0.960 ?
C12A H12C . 0.960 ?
C13A H13A . 0.960 ?
C13A H13B . 0.960 ?
C13A H13C . 0.960 ?
C14A H14A . 0.960 ?
C14A H14B . 0.960 ?
C14A H14C . 0.960 ?
O1B C8B . 1.2395(16) ?
O2B C10B . 1.2120(15) ?
O3B C10B . 1.3413(16) ?
O3B C11B . 1.4542(15) ?
N1B N2B . 1.3033(14) ?
N1B C6B . 1.4125(15) ?
N1B H1NB . 0.91(2) ?
N2B C7B . 1.3287(16) ?
C1B C2B . 1.3914(18) ?
C1B C6B . 1.4121(17) ?
C1B C13B . 1.5069(19) ?
C2B C3B . 1.382(2) ?
C2B H2BA . 0.930 ?
C3B C4B . 1.3874(18) ?
C3B H3BA . 0.930 ?
C4B C5B . 1.3985(17) ?
C4B H4BA . 0.930 ?
C5B C6B . 1.4095(18) ?
C5B C14B . 1.5076(17) ?
C7B C8B . 1.4702(18) ?
C7B C10B . 1.4864(17) ?
C8B C9B . 1.4994(18) ?
C9B H9BA . 0.960 ?
C9B H9BB . 0.960 ?
C9B H9BC . 0.960 ?
C11B C12B . 1.5046(19) ?
C11B H11C . 0.970 ?
C11B H11D . 0.970 ?
C12B H12D . 0.960 ?
C12B H12E . 0.960 ?
C12B H12F . 0.960 ?
C13B H13D . 0.960 ?
C13B H13E . 0.960 ?
C13B H13F . 0.960 ?
C14B H14D . 0.960 ?
C14B H14E . 0.960 ?
C14B H14F . 0.960 ?

loop_
_geom_hbond_atom_site_label_D
_geom_hbond_atom_site_label_H
_geom_hbond_atom_site_label_A
_geom_hbond_site_symmetry_A
_geom_hbond_distance_DH
_geom_hbond_distance_HA
_geom_hbond_distance_DA
_geom_hbond_angle_DHA
C2B H2BA O2B 4_566 0.93 2.54 3.2442(16) 132.6
N1A H1NA O1A . 0.904(18) 1.790(18) 2.5366(14) 138.3(15)
N1B H1NB O1B . 0.91(2) 1.81(2) 2.5512(15) 136.2(16)
C11B H11C Cg1 2_545 0.96 2.68 3.5516(15) 150
C11B H11D Cg1 2_645 0.96 2.60 3.4832(15) 152
C11A H11A Cg2 2_555 0.96 2.61 3.4633(15) 147
C11A H11B Cg2 2_655 0.96 2.65 3.5304(15) 151

loop_
_geom_torsion_atom_site_label_1
_geom_torsion_atom_site_label_2
_geom_torsion_atom_site_label_3
_geom_torsion_atom_site_label_4
_geom_torsion_site_symmetry_1
_geom_torsion_site_symmetry_2
_geom_torsion_site_symmetry_3
_geom_torsion_site_symmetry_4
_geom_torsion
_geom_torsion_publ_flag
C6A N1A N2A C7A . . . . 179.03(12) ?
C6A C1A C2A C3A . . . . -0.2(2) ?
C13A C1A C2A C3A . . . . 179.61(14) ?
C1A C2A C3A C4A . . . . 1.1(2) ?
C2A C3A C4A C5A . . . . -0.8(2) ?
C3A C4A C5A C6A . . . . -0.3(2) ?
C3A C4A C5A C14A . . . . 179.28(13) ?
C4A C5A C6A C1A . . . . 1.2(2) ?
C14A C5A C6A C1A . . . . -178.33(13) ?
C4A C5A C6A N1A . . . . -178.53(12) ?
C14A C5A C6A N1A . . . . 1.9(2) ?
C2A C1A C6A C5A . . . . -1.0(2) ?
C13A C1A C6A C5A . . . . 179.22(13) ?
C2A C1A C6A N1A . . . . 178.77(12) ?
C13A C1A C6A N1A . . . . -1.02(19) ?
N2A N1A C6A C5A . . . . 2.0(2) ?
N2A N1A C6A C1A . . . . -177.74(12) ?
N1A N2A C7A C8A . . . . -0.6(2) ?
N1A N2A C7A C10A . . . . 179.99(11) ?
N2A C7A C8A O1A . . . . -0.6(2) ?
C10A C7A C8A O1A . . . . 178.82(13) ?
N2A C7A C8A C9A . . . . -179.80(13) ?
C10A C7A C8A C9A . . . . -0.4(2) ?
C11A O3A C10A O2A . . . . 0.89(19) ?
C11A O3A C10A C7A . . . . -178.87(11) ?
N2A C7A C10A O2A . . . . 178.94(13) ?
C8A C7A C10A O2A . . . . -0.5(2) ?
N2A C7A C10A O3A . . . . -1.31(16) ?
C8A C7A C10A O3A . . . . 179.24(12) ?
C10A O3A C11A C12A . . . . 179.37(11) ?
C6B N1B N2B C7B . . . . -179.54(12) ?
C6B C1B C2B C3B . . . . -0.2(2) ?
C13B C1B C2B C3B . . . . 179.80(14) ?
C1B C2B C3B C4B . . . . -0.2(2) ?
C2B C3B C4B C5B . . . . 0.1(2) ?
C3B C4B C5B C6B . . . . 0.3(2) ?
C3B C4B C5B C14B . . . . -179.27(13) ?
C4B C5B C6B C1B . . . . -0.78(19) ?
C14B C5B C6B C1B . . . . 178.79(13) ?
C4B C5B C6B N1B . . . . 179.62(12) ?
C14B C5B C6B N1B . . . . -0.8(2) ?
C2B C1B C6B C5B . . . . 0.7(2) ?
C13B C1B C6B C5B . . . . -179.29(13) ?
C2B C1B C6B N1B . . . . -179.62(12) ?
C13B C1B C6B N1B . . . . 0.34(19) ?
N2B N1B C6B C5B . . . . -2.4(2) ?
N2B N1B C6B C1B . . . . 178.02(12) ?
N1B N2B C7B C8B . . . . 0.9(2) ?
N1B N2B C7B C10B . . . . -179.37(11) ?
N2B C7B C8B O1B . . . . -1.9(2) ?
C10B C7B C8B O1B . . . . 178.34(13) ?
N2B C7B C8B C9B . . . . 177.42(13) ?
C10B C7B C8B C9B . . . . -2.3(2) ?
C11B O3B C10B O2B . . . . -1.24(19) ?
C11B O3B C10B C7B . . . . 178.20(11) ?
N2B C7B C10B O2B . . . . 178.42(13) ?
C8B C7B C10B O2B . . . . -1.8(2) ?
N2B C7B C10B O3B . . . . -1.00(17) ?
C8B C7B C10B O3B . . . . 178.78(12) ?
C10B O3B C11B C12B . . . . -177.50(11) ?
